data_7126852
loop_
_publ_author_name
'Wen, Chunxia'
'Zhong, Ronglin'
'Qin, Zengxin'
'Zhao, Mengfei'
'Li, Jizhen'

_publ_section_title
;
 Regioselective remote C5 cyanoalkoxylation and cyanoalkylation of
 8-aminoquinolines with azobisisobutyronitrile.
;
_journal_issue 66
_journal_name_full 'Chemical communications (Cambridge, England)'
_journal_page_first 9529
_journal_page_last 9532
_journal_paper_doi 10.1039/d0cc00014k
_journal_volume 56
_journal_year 2020
_chemical_formula_sum 'C21 H19 N3 O2'
_chemical_formula_weight 345.39
_space_group_crystal_system orthorhombic
_space_group_IT_number 33
_space_group_name_Hall 'P 2c -2n'
_space_group_name_H-M_alt 'P n a 21'
_atom_sites_solution_hydrogens geom
_audit_creation_method SHELXL-2014/7
_audit_update_record
;
2019-08-13 deposited with the CCDC.	2020-07-07 downloaded from the CCDC.
;
_cell_angle_alpha 90
_cell_angle_beta 90
_cell_angle_gamma 90
_cell_formula_units_Z 4
_cell_length_a 12.4892(11)
_cell_length_b 7.3635(6)
_cell_length_c 18.9497(17)
_cell_measurement_reflns_used 5625
_cell_measurement_temperature 150(2)
_cell_measurement_theta_max 26
_cell_measurement_theta_min 2
_cell_volume 1742.7(3)
_computing_structure_refinement 'SHELXL-2014/7 (Sheldrick, 2014)'
_diffrn_ambient_temperature 150(2)
_diffrn_detector_area_resol_mean graphite
_diffrn_measured_fraction_theta_full 1.000
_diffrn_measured_fraction_theta_max 0.999
_diffrn_measurement_device_type 'CCD area detector'
_diffrn_measurement_method 'phi and omega scans'
_diffrn_radiation_type MoK\a
_diffrn_radiation_wavelength 0.71073
_diffrn_reflns_av_R_equivalents 0.0519
_diffrn_reflns_av_unetI/netI 0.0425
_diffrn_reflns_Laue_measured_fraction_full 1.000
_diffrn_reflns_Laue_measured_fraction_max 0.999
_diffrn_reflns_limit_h_max 15
_diffrn_reflns_limit_h_min -15
_diffrn_reflns_limit_k_max 4
_diffrn_reflns_limit_k_min -9
_diffrn_reflns_limit_l_max 21
_diffrn_reflns_limit_l_min -23
_diffrn_reflns_number 9497
_diffrn_reflns_point_group_measured_fraction_full 1.000
_diffrn_reflns_point_group_measured_fraction_max 0.999
_diffrn_reflns_theta_full 25.242
_diffrn_reflns_theta_max 26.375
_diffrn_reflns_theta_min 1.631
_exptl_absorpt_coefficient_mu 0.087
_exptl_absorpt_correction_T_max 0.8
_exptl_absorpt_correction_T_min 0.64
_exptl_absorpt_correction_type multi-scan
_exptl_crystal_colour yellow
_exptl_crystal_density_diffrn 1.316
_exptl_crystal_description block
_exptl_crystal_F_000 728
_refine_diff_density_max 0.187
_refine_diff_density_min -0.171
_refine_diff_density_rms 0.035
_refine_ls_abs_structure_details
;
 Flack x determined using 1150 quotients [(I+)-(I-)]/[(I+)+(I-)]
 (Parsons, Flack and Wagner, Acta Cryst. B69 (2013) 249-259).
;
_refine_ls_abs_structure_Flack -0.5(7)
_refine_ls_extinction_method none
_refine_ls_goodness_of_fit_ref 1.049
_refine_ls_hydrogen_treatment constr
_refine_ls_matrix_type full
_refine_ls_number_parameters 239
_refine_ls_number_reflns 3459
_refine_ls_number_restraints 1
_refine_ls_restrained_S_all 1.049
_refine_ls_R_factor_all 0.0526
_refine_ls_R_factor_gt 0.0403
_refine_ls_shift/su_max 0.001
_refine_ls_shift/su_mean 0.000
_refine_ls_structure_factor_coef Fsqd
_refine_ls_weighting_details 'w=1/[\s^2^(Fo^2^)+(0.0500P)^2^+0.0648P] where P=(Fo^2^+2Fc^2^)/3'
_refine_ls_weighting_scheme calc
_refine_ls_wR_factor_gt 0.0896
_refine_ls_wR_factor_ref 0.0957
_reflns_Friedel_coverage 0.939
_reflns_Friedel_fraction_full 1.000
_reflns_Friedel_fraction_max 0.999
_reflns_number_gt 2929
_reflns_number_total 3459
_reflns_threshold_expression 'I > 2\s(I)'
_cod_data_source_file d0cc00014k2.cif
_cod_data_source_block 1
_cod_depositor_comments 'Adding full bibliography for 7126852.cif.'
_cod_database_code 7126852
_shelx_shelxl_version_number 2014/7
_shelx_space_group_comment
;
The symmetry employed for this shelxl refinement is uniquely defined
by the following loop, which should always be used as a source of
symmetry information in preference to the above space-group names.
They are only intended as comments.
;

loop_
_space_group_symop_operation_xyz
'x, y, z'
'-x, -y, z+1/2'
'x+1/2, -y+1/2, z'
'-x+1/2, y+1/2, z+1/2'

loop_
_atom_site_label
_atom_site_type_symbol
_atom_site_fract_x
_atom_site_fract_y
_atom_site_fract_z
_atom_site_U_iso_or_equiv
_atom_site_adp_type
_atom_site_occupancy
_atom_site_site_symmetry_order
_atom_site_calc_flag
_atom_site_refinement_flags_posn
_atom_site_refinement_flags_adp
_atom_site_refinement_flags_occupancy
_atom_site_disorder_assembly
_atom_site_disorder_group
O1 O 0.95630(14) 0.3558(2) 0.46382(10) 0.0314(5) Uani 1 1 d . . . . .
O2 O 0.60018(17) -0.0547(3) 0.26339(12) 0.0408(5) Uani 1 1 d . . . . .
N1 N 0.60643(18) 0.5426(3) 0.37788(13) 0.0322(5) Uani 1 1 d . . . . .
N2 N 0.58212(18) 0.2299(3) 0.30854(12) 0.0298(5) Uani 1 1 d . . . . .
H2 H 0.5386 0.3238 0.3090 0.036 Uiso 1 1 calc R U . . .
N3 N 0.9520(2) -0.0672(4) 0.54023(16) 0.0525(7) Uani 1 1 d . . . . .
C1 C 0.6762(2) 0.2494(4) 0.34820(14) 0.0267(6) Uani 1 1 d . . . . .
C2 C 0.6877(2) 0.4187(3) 0.38455(14) 0.0260(6) Uani 1 1 d . . . . .
C3 C 0.7810(2) 0.4530(4) 0.42481(14) 0.0270(6) Uani 1 1 d . . . . .
C4 C 0.7557(2) 0.1222(4) 0.35310(14) 0.0287(6) Uani 1 1 d . . . . .
H4 H 0.7488 0.0101 0.3288 0.034 Uiso 1 1 calc R U . . .
C5 C 0.3314(3) 0.3106(5) 0.1611(2) 0.0512(9) Uani 1 1 d . . . . .
H5 H 0.3213 0.4198 0.1353 0.061 Uiso 1 1 calc R U . . .
C6 C 0.4432(2) 0.1175(4) 0.23272(15) 0.0325(6) Uani 1 1 d . . . . .
C7 C 0.3638(2) -0.0154(4) 0.23419(16) 0.0375(7) Uani 1 1 d . . . . .
C8 C 0.5489(2) 0.0855(4) 0.26943(15) 0.0301(6) Uani 1 1 d . . . . .
C9 C 0.2520(3) 0.1833(5) 0.16315(19) 0.0488(9) Uani 1 1 d . . . . .
H9 H 0.1862 0.2052 0.1395 0.059 Uiso 1 1 calc R U . . .
C10 C 0.8606(2) 0.3161(4) 0.42903(14) 0.0265(6) Uani 1 1 d . . . . .
C11 C 0.8479(2) 0.1561(4) 0.39395(14) 0.0290(6) Uani 1 1 d . . . . .
H11 H 0.9020 0.0658 0.3971 0.035 Uiso 1 1 calc R U . . .
C12 C 0.7893(2) 0.6248(4) 0.45742(16) 0.0333(6) Uani 1 1 d . . . . .
H12 H 0.8512 0.6555 0.4840 0.040 Uiso 1 1 calc R U . . .
C13 C 0.4269(3) 0.2807(5) 0.19666(17) 0.0404(7) Uani 1 1 d . . . . .
H13 H 0.4811 0.3711 0.1965 0.049 Uiso 1 1 calc R U . . .
C14 C 0.2670(2) 0.0234(5) 0.19941(17) 0.0447(8) Uani 1 1 d . . . . .
H14 H 0.2105 -0.0630 0.2010 0.054 Uiso 1 1 calc R U . . .
C15 C 0.6181(2) 0.6997(4) 0.41058(16) 0.0379(7) Uani 1 1 d . . . . .
H15 H 0.5619 0.7860 0.4067 0.046 Uiso 1 1 calc R U . . .
C16 C 0.7075(2) 0.7467(4) 0.45041(16) 0.0372(7) Uani 1 1 d . . . . .
H16 H 0.7116 0.8623 0.4725 0.045 Uiso 1 1 calc R U . . .
C17 C 0.9600(2) 0.0867(4) 0.53577(17) 0.0361(7) Uani 1 1 d . . . . .
C18 C 0.3766(3) -0.1931(5) 0.27067(19) 0.0519(9) Uani 1 1 d . . . . .
H18A H 0.4298 -0.2666 0.2456 0.078 Uiso 1 1 calc R U . . .
H18B H 0.3079 -0.2572 0.2712 0.078 Uiso 1 1 calc R U . . .
H18C H 0.4006 -0.1725 0.3193 0.078 Uiso 1 1 calc R U . . .
C19 C 0.8918(3) 0.3689(5) 0.58663(16) 0.0439(8) Uani 1 1 d . . . . .
H19A H 0.9006 0.5011 0.5881 0.066 Uiso 1 1 calc R U . . .
H19B H 0.9048 0.3183 0.6337 0.066 Uiso 1 1 calc R U . . .
H19C H 0.8187 0.3394 0.5716 0.066 Uiso 1 1 calc R U . . .
C20 C 1.0861(2) 0.3375(5) 0.55304(18) 0.0446(8) Uani 1 1 d . . . . .
H20A H 1.1341 0.2926 0.5161 0.067 Uiso 1 1 calc R U . . .
H20B H 1.1054 0.2818 0.5983 0.067 Uiso 1 1 calc R U . . .
H20C H 1.0927 0.4697 0.5567 0.067 Uiso 1 1 calc R U . . .
C21 C 0.9713(2) 0.2881(4) 0.53464(16) 0.0326(6) Uani 1 1 d . . . . .

loop_
_atom_site_aniso_label
_atom_site_aniso_U_11
_atom_site_aniso_U_22
_atom_site_aniso_U_33
_atom_site_aniso_U_23
_atom_site_aniso_U_13
_atom_site_aniso_U_12
O1 0.0277(10) 0.0383(11) 0.0283(10) -0.0008(9) -0.0025(8) -0.0067(8)
O2 0.0450(12) 0.0349(12) 0.0424(13) -0.0065(10) -0.0129(10) 0.0013(9)
N1 0.0324(12) 0.0294(13) 0.0349(13) 0.0015(10) 0.0026(10) 0.0027(10)
N2 0.0264(12) 0.0319(13) 0.0309(12) -0.0046(10) -0.0038(10) 0.0019(10)
N3 0.069(2) 0.0487(18) 0.0396(16) 0.0023(14) -0.0103(14) -0.0079(15)
C1 0.0265(14) 0.0314(14) 0.0223(13) 0.0003(11) 0.0022(11) -0.0044(11)
C2 0.0278(13) 0.0244(14) 0.0258(14) 0.0013(11) 0.0055(11) -0.0009(11)
C3 0.0298(13) 0.0275(14) 0.0237(13) 0.0006(11) 0.0028(11) -0.0065(12)
C4 0.0332(15) 0.0270(14) 0.0260(15) -0.0036(11) 0.0007(12) -0.0010(11)
C5 0.049(2) 0.056(2) 0.048(2) 0.0063(17) -0.0076(17) 0.0066(17)
C6 0.0313(15) 0.0426(17) 0.0235(14) -0.0071(13) 0.0011(11) -0.0040(12)
C7 0.0397(17) 0.0430(18) 0.0299(15) -0.0094(14) 0.0039(13) -0.0047(13)
C8 0.0323(14) 0.0341(16) 0.0240(14) 0.0010(12) 0.0026(11) -0.0034(13)
C9 0.0355(18) 0.068(2) 0.042(2) -0.0080(17) -0.0082(15) 0.0042(16)
C10 0.0259(13) 0.0304(15) 0.0233(13) -0.0002(12) 0.0001(11) -0.0051(11)
C11 0.0275(14) 0.0327(16) 0.0267(15) -0.0005(12) 0.0006(12) 0.0025(11)
C12 0.0374(15) 0.0302(15) 0.0322(15) -0.0038(13) -0.0014(13) -0.0084(12)
C13 0.0362(16) 0.049(2) 0.0361(16) 0.0044(14) -0.0053(13) -0.0021(14)
C14 0.0325(16) 0.064(2) 0.0374(19) -0.0170(17) 0.0042(14) -0.0064(15)
C15 0.0439(18) 0.0292(17) 0.0406(17) 0.0004(13) 0.0049(14) 0.0046(13)
C16 0.0500(18) 0.0265(14) 0.0350(17) -0.0029(13) 0.0022(14) -0.0016(13)
C17 0.0390(17) 0.0437(19) 0.0257(14) -0.0023(14) -0.0054(13) -0.0049(14)
C18 0.057(2) 0.044(2) 0.055(2) -0.0030(17) 0.0002(18) -0.0126(15)
C19 0.0457(18) 0.058(2) 0.0279(16) -0.0057(14) 0.0031(14) 0.0019(16)
C20 0.0368(17) 0.058(2) 0.0396(18) -0.0023(15) -0.0103(14) -0.0098(15)
C21 0.0306(14) 0.0388(16) 0.0285(14) -0.0024(13) -0.0038(12) -0.0055(12)

loop_
_atom_type_symbol
_atom_type_description
_atom_type_scat_dispersion_real
_atom_type_scat_dispersion_imag
_atom_type_scat_source
C C 0.0033 0.0016 'International Tables Vol C Tables 4.2.6.8 and 6.1.1.4'
H H 0.0000 0.0000 'International Tables Vol C Tables 4.2.6.8 and 6.1.1.4'
N N 0.0061 0.0033 'International Tables Vol C Tables 4.2.6.8 and 6.1.1.4'
O O 0.0106 0.0060 'International Tables Vol C Tables 4.2.6.8 and 6.1.1.4'

loop_
_geom_angle_atom_site_label_1
_geom_angle_atom_site_label_2
_geom_angle_atom_site_label_3
_geom_angle
_geom_angle_site_symmetry_1
_geom_angle_site_symmetry_3
_geom_angle_publ_flag
C10 O1 C21 118.5(2) . . ?
C15 N1 C2 117.3(2) . . ?
C8 N2 C1 128.9(2) . . ?
C8 N2 H2 115.6 . . ?
C1 N2 H2 115.6 . . ?
C4 C1 N2 125.0(2) . . ?
C4 C1 C2 119.4(2) . . ?
N2 C1 C2 115.5(2) . . ?
N1 C2 C3 122.7(2) . . ?
N1 C2 C1 117.5(2) . . ?
C3 C2 C1 119.8(2) . . ?
C12 C3 C2 117.1(2) . . ?
C12 C3 C10 124.1(2) . . ?
C2 C3 C10 118.7(2) . . ?
C1 C4 C11 120.6(2) . . ?
C1 C4 H4 119.7 . . ?
C11 C4 H4 119.7 . . ?
C9 C5 C13 120.1(3) . . ?
C9 C5 H5 119.9 . . ?
C13 C5 H5 119.9 . . ?
C7 C6 C13 120.6(3) . . ?
C7 C6 C8 120.2(3) . . ?
C13 C6 C8 119.2(3) . . ?
C6 C7 C14 117.4(3) . . ?
C6 C7 C18 123.3(3) . . ?
C14 C7 C18 119.3(3) . . ?
O2 C8 N2 123.5(3) . . ?
O2 C8 C6 123.2(2) . . ?
N2 C8 C6 113.3(2) . . ?
C5 C9 C14 120.2(3) . . ?
C5 C9 H9 119.9 . . ?
C14 C9 H9 119.9 . . ?
C11 C10 O1 120.8(2) . . ?
C11 C10 C3 120.4(2) . . ?
O1 C10 C3 118.6(2) . . ?
C10 C11 C4 121.1(2) . . ?
C10 C11 H11 119.4 . . ?
C4 C11 H11 119.4 . . ?
C16 C12 C3 119.4(3) . . ?
C16 C12 H12 120.3 . . ?
C3 C12 H12 120.3 . . ?
C5 C13 C6 120.0(3) . . ?
C5 C13 H13 120.0 . . ?
C6 C13 H13 120.0 . . ?
C9 C14 C7 121.6(3) . . ?
C9 C14 H14 119.2 . . ?
C7 C14 H14 119.2 . . ?
N1 C15 C16 124.1(3) . . ?
N1 C15 H15 117.9 . . ?
C16 C15 H15 117.9 . . ?
C12 C16 C15 119.3(3) . . ?
C12 C16 H16 120.3 . . ?
C15 C16 H16 120.3 . . ?
N3 C17 C21 176.6(3) . . ?
C7 C18 H18A 109.5 . . ?
C7 C18 H18B 109.5 . . ?
H18A C18 H18B 109.5 . . ?
C7 C18 H18C 109.5 . . ?
H18A C18 H18C 109.5 . . ?
H18B C18 H18C 109.5 . . ?
C21 C19 H19A 109.5 . . ?
C21 C19 H19B 109.5 . . ?
H19A C19 H19B 109.5 . . ?
C21 C19 H19C 109.5 . . ?
H19A C19 H19C 109.5 . . ?
H19B C19 H19C 109.5 . . ?
C21 C20 H20A 109.5 . . ?
C21 C20 H20B 109.5 . . ?
H20A C20 H20B 109.5 . . ?
C21 C20 H20C 109.5 . . ?
H20A C20 H20C 109.5 . . ?
H20B C20 H20C 109.5 . . ?
O1 C21 C17 110.1(2) . . ?
O1 C21 C20 104.7(2) . . ?
C17 C21 C20 108.9(2) . . ?
O1 C21 C19 112.5(2) . . ?
C17 C21 C19 108.6(3) . . ?
C20 C21 C19 112.0(3) . . ?

loop_
_geom_bond_atom_site_label_1
_geom_bond_atom_site_label_2
_geom_bond_distance
_geom_bond_site_symmetry_2
_geom_bond_publ_flag
O1 C10 1.396(3) . ?
O1 C21 1.444(4) . ?
O2 C8 1.220(3) . ?
N1 C15 1.320(4) . ?
N1 C2 1.370(3) . ?
N2 C8 1.360(4) . ?
N2 C1 1.403(3) . ?
N2 H2 0.8800 . ?
N3 C17 1.141(4) . ?
C1 C4 1.368(4) . ?
C1 C2 1.431(4) . ?
C2 C3 1.416(4) . ?
C3 C12 1.412(4) . ?
C3 C10 1.418(4) . ?
C4 C11 1.409(4) . ?
C4 H4 0.9500 . ?
C5 C9 1.365(5) . ?
C5 C13 1.386(5) . ?
C5 H5 0.9500 . ?
C6 C7 1.394(4) . ?
C6 C13 1.397(4) . ?
C6 C8 1.511(4) . ?
C7 C14 1.406(4) . ?
C7 C18 1.489(5) . ?
C9 C14 1.376(5) . ?
C9 H9 0.9500 . ?
C10 C11 1.362(4) . ?
C11 H11 0.9500 . ?
C12 C16 1.366(4) . ?
C12 H12 0.9500 . ?
C13 H13 0.9500 . ?
C14 H14 0.9500 . ?
C15 C16 1.391(4) . ?
C15 H15 0.9500 . ?
C16 H16 0.9500 . ?
C17 C21 1.490(4) . ?
C18 H18A 0.9800 . ?
C18 H18B 0.9800 . ?
C18 H18C 0.9800 . ?
C19 C21 1.520(4) . ?
C19 H19A 0.9800 . ?
C19 H19B 0.9800 . ?
C19 H19C 0.9800 . ?
C20 C21 1.519(4) . ?
C20 H20A 0.9800 . ?
C20 H20B 0.9800 . ?
C20 H20C 0.9800 . ?

loop_
_geom_torsion_atom_site_label_1
_geom_torsion_atom_site_label_2
_geom_torsion_atom_site_label_3
_geom_torsion_atom_site_label_4
_geom_torsion
_geom_torsion_site_symmetry_1
_geom_torsion_site_symmetry_2
_geom_torsion_site_symmetry_3
_geom_torsion_site_symmetry_4
_geom_torsion_publ_flag
C8 N2 C1 C4 1.8(4) . . . . ?
C8 N2 C1 C2 -179.3(3) . . . . ?
C15 N1 C2 C3 0.4(4) . . . . ?
C15 N1 C2 C1 -179.0(3) . . . . ?
C4 C1 C2 N1 179.6(2) . . . . ?
N2 C1 C2 N1 0.7(3) . . . . ?
C4 C1 C2 C3 0.3(4) . . . . ?
N2 C1 C2 C3 -178.7(2) . . . . ?
N1 C2 C3 C12 -1.5(4) . . . . ?
C1 C2 C3 C12 177.9(2) . . . . ?
N1 C2 C3 C10 179.6(2) . . . . ?
C1 C2 C3 C10 -1.1(4) . . . . ?
N2 C1 C4 C11 179.4(2) . . . . ?
C2 C1 C4 C11 0.5(4) . . . . ?
C13 C6 C7 C14 -1.2(4) . . . . ?
C8 C6 C7 C14 179.6(3) . . . . ?
C13 C6 C7 C18 179.0(3) . . . . ?
C8 C6 C7 C18 -0.1(4) . . . . ?
C1 N2 C8 O2 -0.1(5) . . . . ?
C1 N2 C8 C6 -178.7(2) . . . . ?
C7 C6 C8 O2 46.9(4) . . . . ?
C13 C6 C8 O2 -132.3(3) . . . . ?
C7 C6 C8 N2 -134.4(3) . . . . ?
C13 C6 C8 N2 46.4(4) . . . . ?
C13 C5 C9 C14 -1.2(5) . . . . ?
C21 O1 C10 C11 -84.4(3) . . . . ?
C21 O1 C10 C3 102.0(3) . . . . ?
C12 C3 C10 C11 -177.8(3) . . . . ?
C2 C3 C10 C11 1.1(4) . . . . ?
C12 C3 C10 O1 -4.1(4) . . . . ?
C2 C3 C10 O1 174.7(2) . . . . ?
O1 C10 C11 C4 -173.8(2) . . . . ?
C3 C10 C11 C4 -0.3(4) . . . . ?
C1 C4 C11 C10 -0.5(4) . . . . ?
C2 C3 C12 C16 1.6(4) . . . . ?
C10 C3 C12 C16 -179.5(3) . . . . ?
C9 C5 C13 C6 2.1(5) . . . . ?
C7 C6 C13 C5 -0.9(5) . . . . ?
C8 C6 C13 C5 178.3(3) . . . . ?
C5 C9 C14 C7 -1.0(5) . . . . ?
C6 C7 C14 C9 2.2(4) . . . . ?
C18 C7 C14 C9 -178.1(3) . . . . ?
C2 N1 C15 C16 0.6(4) . . . . ?
C3 C12 C16 C15 -0.7(4) . . . . ?
N1 C15 C16 C12 -0.4(5) . . . . ?
C10 O1 C21 C17 57.2(3) . . . . ?
C10 O1 C21 C20 174.1(2) . . . . ?
C10 O1 C21 C19 -64.1(3) . . . . ?
